data_2227955
loop_
_publ_author_name
'Wang, Yong'
'Sun, Yan Liang'

_publ_section_title
;
 <i>N</i>^2^,<i>N</i>^2'^-Bis[4-(dimethylamino)benzylidene]pyridine-2,6-dicarbohydrazide
 monohydrate
;
_journal_coeditor_code RZ2479
_journal_issue 11
_journal_name_full 'Acta Crystallographica Section E'
_journal_page_first o2718
_journal_paper_doi 10.1107/S1600536810038778
_journal_volume 66
_journal_year 2010
_chemical_formula_iupac 'C25 H27 N7 O2, H2 O'
_chemical_formula_moiety 'C25 H27 N7 O2, H2 O'
_chemical_formula_sum 'C25 H29 N7 O3'
_chemical_formula_weight 475.54
_chemical_name_systematic
;
<i>N</i>^2^,<i>N</i>^2'^-Bis[4-(dimethylamino)benzylidene]pyridine-2,6-
dicarbohydrazide monohydrate
;
_space_group_IT_number 15
_symmetry_cell_setting monoclinic
_symmetry_space_group_name_Hall '-C 2yc'
_symmetry_space_group_name_H-M 'C 1 2/c 1'
_atom_sites_solution_hydrogens geom
_atom_sites_solution_primary direct
_atom_sites_solution_secondary difmap
_audit_creation_method SHELXL-97
_cell_angle_alpha 90.00
_cell_angle_beta 97.8650(10)
_cell_angle_gamma 90.00
_cell_formula_units_Z 4
_cell_length_a 8.5718(11)
_cell_length_b 10.2802(14)
_cell_length_c 27.112(3)
_cell_measurement_reflns_used 1533
_cell_measurement_temperature 298(2)
_cell_measurement_theta_max 24.433
_cell_measurement_theta_min 3.034
_cell_volume 2366.6(5)
_computing_cell_refinement 'SAINT (Siemens, 1996)'
_computing_data_collection 'SMART (Siemens, 1996)'
_computing_data_reduction 'SAINT (Siemens, 1996)'
_computing_molecular_graphics 'SHELXTL (Sheldrick, 2008)'
_computing_publication_material 'SHELXTL (Sheldrick, 2008)'
_computing_structure_refinement 'SHELXL97 (Sheldrick, 2008)'
_computing_structure_solution 'SHELXS97 (Sheldrick, 2008)'
_diffrn_ambient_temperature 298(2)
_diffrn_measured_fraction_theta_full 1.000
_diffrn_measured_fraction_theta_max 1.000
_diffrn_measurement_device_type 'Bruker SMART APEX  CCD area-detector'
_diffrn_measurement_method 'phi and omega scans'
_diffrn_radiation_monochromator graphite
_diffrn_radiation_source 'fine-focus sealed tube'
_diffrn_radiation_type MoK\a
_diffrn_radiation_wavelength 0.71073
_diffrn_reflns_av_R_equivalents 0.0391
_diffrn_reflns_av_sigmaI/netI 0.0456
_diffrn_reflns_limit_h_max 10
_diffrn_reflns_limit_h_min -10
_diffrn_reflns_limit_k_max 12
_diffrn_reflns_limit_k_min -12
_diffrn_reflns_limit_l_max 17
_diffrn_reflns_limit_l_min -32
_diffrn_reflns_number 5774
_diffrn_reflns_theta_full 25.01
_diffrn_reflns_theta_max 25.01
_diffrn_reflns_theta_min 1.52
_exptl_absorpt_coefficient_mu 0.091
_exptl_absorpt_correction_T_max 0.986
_exptl_absorpt_correction_T_min 0.968
_exptl_absorpt_correction_type multi-scan
_exptl_absorpt_process_details '(SADABS; Sheldrick, 1996)'
_exptl_crystal_colour red
_exptl_crystal_density_diffrn 1.332
_exptl_crystal_density_method 'not measured'
_exptl_crystal_description block
_exptl_crystal_F_000 1008
_exptl_crystal_size_max 0.36
_exptl_crystal_size_mid 0.31
_exptl_crystal_size_min 0.16
_refine_diff_density_max 0.168
_refine_diff_density_min -0.589
_refine_ls_extinction_method none
_refine_ls_goodness_of_fit_ref 1.049
_refine_ls_hydrogen_treatment mixed
_refine_ls_matrix_type full
_refine_ls_number_parameters 163
_refine_ls_number_reflns 2076
_refine_ls_number_restraints 1
_refine_ls_restrained_S_all 1.049
_refine_ls_R_factor_all 0.0948
_refine_ls_R_factor_gt 0.0621
_refine_ls_shift/su_max 0.000
_refine_ls_shift/su_mean 0.000
_refine_ls_structure_factor_coef Fsqd
_refine_ls_weighting_details 'calc w=1/[\s^2^(Fo^2^)+(0.1275P)^2^] where P=(Fo^2^+2Fc^2^)/3'
_refine_ls_weighting_scheme calc
_refine_ls_wR_factor_gt 0.1866
_refine_ls_wR_factor_ref 0.2039
_reflns_number_gt 1348
_reflns_number_total 2076
_reflns_threshold_expression I>2\s(I)
_cod_data_source_file rz2479.cif
_cod_data_source_block I
_cod_original_cell_volume 2366.7(5)
_cod_original_sg_symbol_Hall '-C 2yc  '
_cod_original_sg_symbol_H-M 'C 2/c  '
_cod_database_code 2227955
_cod_database_fobs_code 2227955

loop_
_symmetry_equiv_pos_as_xyz
'x, y, z'
'-x, y, -z+1/2'
'x+1/2, y+1/2, z'
'-x+1/2, y+1/2, -z+1/2'
'-x, -y, -z'
'x, -y, z-1/2'
'-x+1/2, -y+1/2, -z'
'x+1/2, -y+1/2, z-1/2'

loop_
_atom_site_type_symbol
_atom_site_label
_atom_site_fract_x
_atom_site_fract_y
_atom_site_fract_z
_atom_site_U_iso_or_equiv
_atom_site_adp_type
_atom_site_calc_flag
_atom_site_refinement_flags
_atom_site_occupancy
_atom_site_disorder_assembly
_atom_site_disorder_group
N N1 0.0000 0.0318(3) 0.2500 0.0419(8) Uani d S 1 . .
N N2 0.1517(3) 0.1645(2) 0.18533(9) 0.0456(6) Uani d . 1 . .
H H2A 0.0721 0.1938 0.1981 0.068 Uiso calc R 1 . .
N N3 0.2319(3) 0.2465(2) 0.15743(8) 0.0448(7) Uani d . 1 . .
N N4 0.4368(3) 0.7693(2) 0.05148(10) 0.0556(7) Uani d . 1 . .
O O1 0.3055(3) -0.0104(2) 0.17635(9) 0.0669(7) Uani d . 1 . .
O O2 1.0000 0.3442(4) 0.2500 0.0927(13) Uani d SD 1 . .
H H2 0.934(4) 0.398(3) 0.2352(16) 0.111 Uiso d D 1 . .
C C1 0.1949(3) 0.0402(3) 0.19306(10) 0.0445(7) Uani d . 1 . .
C C2 0.0935(3) -0.0351(3) 0.22381(10) 0.0411(7) Uani d . 1 . .
C C3 0.0976(3) -0.1702(3) 0.22298(11) 0.0488(8) Uani d . 1 . .
H H3 0.1650 -0.2141 0.2046 0.059 Uiso calc R 1 . .
C C4 0.0000 -0.2371(4) 0.2500 0.0535(11) Uani d S 1 . .
H H4 0.0000 -0.3276 0.2500 0.064 Uiso calc SR 1 . .
C C5 0.1730(3) 0.3604(3) 0.15200(10) 0.0462(7) Uani d . 1 . .
H H5 0.0817 0.3786 0.1657 0.055 Uiso calc R 1 . .
C C6 0.2429(3) 0.4630(3) 0.12527(10) 0.0424(7) Uani d . 1 . .
C C7 0.3772(3) 0.4455(3) 0.10227(11) 0.0452(7) Uani d . 1 . .
H H7 0.4255 0.3643 0.1035 0.054 Uiso calc R 1 . .
C C8 0.4387(3) 0.5447(3) 0.07816(11) 0.0474(8) Uani d . 1 . .
H H8 0.5276 0.5292 0.0628 0.057 Uiso calc R 1 . .
C C9 0.3728(3) 0.6699(3) 0.07561(10) 0.0420(7) Uani d . 1 . .
C C10 0.2390(3) 0.6870(3) 0.09890(11) 0.0494(8) Uani d . 1 . .
H H10 0.1917 0.7685 0.0982 0.059 Uiso calc R 1 . .
C C11 0.1755(3) 0.5864(3) 0.12276(11) 0.0489(8) Uani d . 1 . .
H H11 0.0854 0.6010 0.1376 0.059 Uiso calc R 1 . .
C C12 0.5716(4) 0.7484(3) 0.02620(13) 0.0685(10) Uani d . 1 . .
H H12A 0.6567 0.7141 0.0492 0.103 Uiso calc R 1 . .
H H12B 0.6031 0.8295 0.0130 0.103 Uiso calc R 1 . .
H H12C 0.5450 0.6877 -0.0005 0.103 Uiso calc R 1 . .
C C13 0.3639(4) 0.8964(3) 0.04783(13) 0.0639(9) Uani d . 1 . .
H H13A 0.2669 0.8923 0.0255 0.096 Uiso calc R 1 . .
H H13B 0.4335 0.9576 0.0354 0.096 Uiso calc R 1 . .
H H13C 0.3430 0.9235 0.0802 0.096 Uiso calc R 1 . .

loop_
_atom_site_aniso_label
_atom_site_aniso_U_11
_atom_site_aniso_U_22
_atom_site_aniso_U_33
_atom_site_aniso_U_12
_atom_site_aniso_U_13
_atom_site_aniso_U_23
N1 0.0486(18) 0.0423(18) 0.0350(17) 0.000 0.0068(15) 0.000
N2 0.0534(14) 0.0424(14) 0.0433(13) -0.0004(11) 0.0155(11) 0.0021(11)
N3 0.0518(14) 0.0457(15) 0.0376(13) -0.0025(11) 0.0082(11) 0.0021(11)
N4 0.0561(15) 0.0533(16) 0.0613(16) -0.0005(12) 0.0220(13) 0.0100(13)
O1 0.0674(14) 0.0616(14) 0.0780(16) 0.0146(11) 0.0330(13) 0.0048(12)
O2 0.100(3) 0.081(3) 0.101(3) 0.000 0.030(3) 0.000
C1 0.0497(16) 0.0449(17) 0.0392(16) 0.0056(13) 0.0068(13) -0.0040(12)
C2 0.0472(15) 0.0377(15) 0.0370(15) 0.0009(12) 0.0013(13) -0.0015(12)
C3 0.0497(17) 0.0461(17) 0.0495(17) 0.0057(14) 0.0031(14) -0.0055(14)
C4 0.055(3) 0.036(2) 0.066(3) 0.000 -0.005(2) 0.000
C5 0.0480(16) 0.0520(18) 0.0400(15) 0.0003(14) 0.0107(13) 0.0012(13)
C6 0.0466(15) 0.0469(16) 0.0341(14) -0.0018(13) 0.0072(12) 0.0000(12)
C7 0.0443(15) 0.0449(16) 0.0472(16) 0.0026(13) 0.0091(13) -0.0015(13)
C8 0.0422(15) 0.0556(18) 0.0472(17) 0.0008(13) 0.0162(13) -0.0020(14)
C9 0.0415(15) 0.0484(17) 0.0369(15) -0.0024(13) 0.0080(12) 0.0008(13)
C10 0.0512(17) 0.0456(17) 0.0533(18) 0.0064(14) 0.0134(14) 0.0008(14)
C11 0.0503(16) 0.0510(18) 0.0496(17) 0.0024(14) 0.0220(14) 0.0010(14)
C12 0.069(2) 0.072(2) 0.071(2) -0.0130(17) 0.0331(19) 0.0018(18)
C13 0.073(2) 0.057(2) 0.065(2) -0.0058(17) 0.0188(18) 0.0117(17)

loop_
_atom_type_symbol
_atom_type_description
_atom_type_scat_dispersion_real
_atom_type_scat_dispersion_imag
_atom_type_scat_source
C C 0.0033 0.0016 'International Tables Vol C Tables 4.2.6.8 and 6.1.1.4'
H H 0.0000 0.0000 'International Tables Vol C Tables 4.2.6.8 and 6.1.1.4'
O O 0.0106 0.0060 'International Tables Vol C Tables 4.2.6.8 and 6.1.1.4'
N N 0.0061 0.0033 'International Tables Vol C Tables 4.2.6.8 and 6.1.1.4'

loop_
_geom_angle_atom_site_label_1
_geom_angle_atom_site_label_2
_geom_angle_atom_site_label_3
_geom_angle_site_symmetry_1
_geom_angle_site_symmetry_3
_geom_angle
_geom_angle_publ_flag
C2 N1 C2 . 2 117.8(3) ?
C1 N2 N3 . . 121.5(2) ?
C1 N2 H2A . . 119.3 ?
N3 N2 H2A . . 119.3 ?
C5 N3 N2 . . 114.0(2) ?
C9 N4 C12 . . 121.2(3) ?
C9 N4 C13 . . 120.6(2) ?
C12 N4 C13 . . 118.0(2) ?
O1 C1 N2 . . 124.1(3) ?
O1 C1 C2 . . 121.7(3) ?
N2 C1 C2 . . 114.3(2) ?
N1 C2 C3 . . 122.9(3) ?
N1 C2 C1 . . 117.8(2) ?
C3 C2 C1 . . 119.3(2) ?
C4 C3 C2 . . 118.3(3) ?
C4 C3 H3 . . 120.8 ?
C2 C3 H3 . . 120.8 ?
C3 C4 C3 . 2 119.8(4) ?
C3 C4 H4 . . 120.1 ?
C3 C4 H4 2 . 120.1 ?
N3 C5 C6 . . 122.7(3) ?
N3 C5 H5 . . 118.7 ?
C6 C5 H5 . . 118.7 ?
C11 C6 C7 . . 117.3(2) ?
C11 C6 C5 . . 119.2(2) ?
C7 C6 C5 . . 123.4(3) ?
C8 C7 C6 . . 121.2(3) ?
C8 C7 H7 . . 119.4 ?
C6 C7 H7 . . 119.4 ?
C7 C8 C9 . . 122.2(3) ?
C7 C8 H8 . . 118.9 ?
C9 C8 H8 . . 118.9 ?
N4 C9 C10 . . 122.1(3) ?
N4 C9 C8 . . 121.5(2) ?
C10 C9 C8 . . 116.3(2) ?
C11 C10 C9 . . 121.6(3) ?
C11 C10 H10 . . 119.2 ?
C9 C10 H10 . . 119.2 ?
C10 C11 C6 . . 121.4(3) ?
C10 C11 H11 . . 119.3 ?
C6 C11 H11 . . 119.3 ?
N4 C12 H12A . . 109.5 ?
N4 C12 H12B . . 109.5 ?
H12A C12 H12B . . 109.5 ?
N4 C12 H12C . . 109.5 ?
H12A C12 H12C . . 109.5 ?
H12B C12 H12C . . 109.5 ?
N4 C13 H13A . . 109.5 ?
N4 C13 H13B . . 109.5 ?
H13A C13 H13B . . 109.5 ?
N4 C13 H13C . . 109.5 ?
H13A C13 H13C . . 109.5 ?
H13B C13 H13C . . 109.5 ?

loop_
_geom_bond_atom_site_label_1
_geom_bond_atom_site_label_2
_geom_bond_site_symmetry_2
_geom_bond_distance
_geom_bond_publ_flag
N1 C2 . 1.333(3) ?
N1 C2 2 1.333(3) ?
N2 C1 . 1.339(3) ?
N2 N3 . 1.378(3) ?
N2 H2A . 0.8600 ?
N3 C5 . 1.276(3) ?
N4 C9 . 1.368(3) ?
N4 C12 . 1.438(4) ?
N4 C13 . 1.446(4) ?
O1 C1 . 1.222(3) ?
O2 H2 . 0.85(3) ?
C1 C2 . 1.499(4) ?
C2 C3 . 1.390(4) ?
C3 C4 . 1.370(3) ?
C3 H3 . 0.9300 ?
C4 C3 2 1.370(3) ?
C4 H4 . 0.9300 ?
C5 C6 . 1.455(4) ?
C5 H5 . 0.9300 ?
C6 C11 . 1.392(4) ?
C6 C7 . 1.394(4) ?
C7 C8 . 1.356(4) ?
C7 H7 . 0.9300 ?
C8 C9 . 1.404(4) ?
C8 H8 . 0.9300 ?
C9 C10 . 1.394(4) ?
C10 C11 . 1.371(4) ?
C10 H10 . 0.9300 ?
C11 H11 . 0.9300 ?
C12 H12A . 0.9600 ?
C12 H12B . 0.9600 ?
C12 H12C . 0.9600 ?
C13 H13A . 0.9600 ?
C13 H13B . 0.9600 ?
C13 H13C . 0.9600 ?

loop_
_geom_hbond_atom_site_label_D
_geom_hbond_atom_site_label_H
_geom_hbond_atom_site_label_A
_geom_hbond_site_symmetry_A
_geom_hbond_distance_DH
_geom_hbond_distance_HA
_geom_hbond_distance_DA
_geom_hbond_angle_DHA
N2 H2A O2 1_455 0.86 2.23 2.967(4) 143
O2 H2 O1 3 0.85(3) 2.04(4) 2.844(3) 157(3)
